data_7245876
loop_
_publ_author_name
'Wang, Chih-Chieh'
'Chung, Yu-Chen'
'Liu, Chuan-Yien'
'Lee, Gene-Hsiang'
'Chien, Su-Ying'
'Chen, Bo-Hao'
'Chuang, Yu-Chun'

_publ_section_title
;
 Structural characterization and solvent vapor sorption of two
 solvent-dependent Zn(ii) supramolecular architectures based on a flexible
 tripodal thioether-based pyridyl ligand and a dicarboxylate-based ligand
;
_journal_issue 2
_journal_name_full CrystEngComm
_journal_page_first 290
_journal_page_last 298
_journal_paper_doi 10.1039/D2CE01440H
_journal_volume 25
_journal_year 2023
_chemical_formula_sum 'C39 H45 N3 O9 S3 Zn'
_chemical_formula_weight 861.33
_space_group_crystal_system monoclinic
_space_group_IT_number 14
_space_group_name_Hall '-P 2ybc'
_space_group_name_H-M_alt 'P 1 21/c 1'
_atom_sites_solution_hydrogens mixed
_audit_creation_method SHELXL-2018/3
_audit_update_record
;
2022-10-11 deposited with the CCDC.	2022-11-22 downloaded from the CCDC.
;
_cell_angle_alpha 90
_cell_angle_beta 90.8495(12)
_cell_angle_gamma 90
_cell_formula_units_Z 4
_cell_length_a 16.4499(7)
_cell_length_b 25.8927(11)
_cell_length_c 9.3733(4)
_cell_measurement_reflns_used 27382
_cell_measurement_temperature 150(2)
_cell_measurement_theta_max 27.24
_cell_measurement_theta_min 2.31
_cell_volume 3992.0(3)
_computing_cell_refinement 'Bruker SAINT'
_computing_data_collection 'Bruker APEX4'
_computing_data_reduction 'Bruker SAINT'
_computing_molecular_graphics 'Bruker SHELXTL'
_computing_publication_material 'Bruker SHELXTL'
_computing_structure_refinement 'SHELXL-2018/3 (Sheldrick, 2018)'
_computing_structure_solution 'SHELXT (Sheldrick 2015)'
_diffrn_ambient_temperature 150(2)
_diffrn_measured_fraction_theta_full 0.999
_diffrn_measured_fraction_theta_max 0.999
_diffrn_measurement_device_type 'Bruker D8 VENTURE'
_diffrn_measurement_method '\f and \w scans'
_diffrn_radiation_type MoK\a
_diffrn_radiation_wavelength 0.71073
_diffrn_reflns_av_R_equivalents 0.0345
_diffrn_reflns_av_unetI/netI 0.0281
_diffrn_reflns_Laue_measured_fraction_full 0.999
_diffrn_reflns_Laue_measured_fraction_max 0.999
_diffrn_reflns_limit_h_max 21
_diffrn_reflns_limit_h_min -21
_diffrn_reflns_limit_k_max 33
_diffrn_reflns_limit_k_min -33
_diffrn_reflns_limit_l_max 12
_diffrn_reflns_limit_l_min -12
_diffrn_reflns_number 33842
_diffrn_reflns_point_group_measured_fraction_full 0.999
_diffrn_reflns_point_group_measured_fraction_max 0.999
_diffrn_reflns_theta_full 25.242
_diffrn_reflns_theta_max 27.497
_diffrn_reflns_theta_min 2.002
_exptl_absorpt_coefficient_mu 0.830
_exptl_absorpt_correction_T_max 0.9281
_exptl_absorpt_correction_T_min 0.7767
_exptl_absorpt_correction_type multi-scan
_exptl_absorpt_process_details 'Bruker SADABS'
_exptl_crystal_colour yellow
_exptl_crystal_density_diffrn 1.433
_exptl_crystal_description needle
_exptl_crystal_F_000 1800
_exptl_crystal_size_max 0.479
_exptl_crystal_size_mid 0.089
_exptl_crystal_size_min 0.062
_refine_diff_density_max 2.109
_refine_diff_density_min -1.154
_refine_diff_density_rms 0.115
_refine_ls_extinction_method none
_refine_ls_goodness_of_fit_ref 1.053
_refine_ls_hydrogen_treatment mixed
_refine_ls_matrix_type full
_refine_ls_number_parameters 584
_refine_ls_number_reflns 9173
_refine_ls_number_restraints 76
_refine_ls_restrained_S_all 1.059
_refine_ls_R_factor_all 0.1085
_refine_ls_R_factor_gt 0.0964
_refine_ls_shift/su_max 0.004
_refine_ls_shift/su_mean 0.000
_refine_ls_structure_factor_coef Fsqd
_refine_ls_weighting_details 'w=1/[\s^2^(Fo^2^)+(0.1273P)^2^+14.8904P] where P=(Fo^2^+2Fc^2^)/3'
_refine_ls_weighting_scheme calc
_refine_ls_wR_factor_gt 0.2575
_refine_ls_wR_factor_ref 0.2677
_reflns_Friedel_coverage 0.000
_reflns_number_gt 7679
_reflns_number_total 9173
_reflns_threshold_expression 'I > 2\s(I)'
_cod_data_source_file d2ce01440h2.cif
_cod_data_source_block ic21282
_cod_depositor_comments 'Adding full bibliography for 7245875--7245876.cif.'
_cod_original_sg_symbol_H-M 'P 21/c'
_cod_database_code 7245876
_shelx_shelxl_version_number 2018/3
_shelx_space_group_comment
; 
The symmetry employed for this shelxl refinement is uniquely defined 
by the following loop, which should always be used as a source of 
symmetry information in preference to the above space-group names. 
They are only intended as comments. 
;
_shelx_estimated_absorpt_t_min 0.692
_shelx_estimated_absorpt_t_max 0.950

loop_
_space_group_symop_operation_xyz
'x, y, z'
'-x, y+1/2, -z+1/2'
'-x, -y, -z'
'x, -y-1/2, z-1/2'

loop_
_atom_site_label
_atom_site_type_symbol
_atom_site_fract_x
_atom_site_fract_y
_atom_site_fract_z
_atom_site_U_iso_or_equiv
_atom_site_adp_type
_atom_site_occupancy
_atom_site_site_symmetry_order
_atom_site_calc_flag
_atom_site_refinement_flags_posn
_atom_site_refinement_flags_adp
_atom_site_refinement_flags_occupancy
_atom_site_disorder_assembly
_atom_site_disorder_group
Zn1 Zn 0.74758(3) 0.63221(2) 0.77488(7) 0.0412(2) Uani 1 1 d . . . . .
S1 S 0.74579(12) 0.48017(8) 0.19664(17) 0.0699(5) Uani 1 1 d . . . . .
S2 S 0.94474(14) 0.24936(9) 0.0559(3) 0.0913(7) Uani 1 1 d . . . . .
O1 O 0.8355(2) 0.57948(13) 0.8545(4) 0.0447(8) Uani 1 1 d . . . . .
O2 O 0.8781(2) 0.61660(14) 1.0570(4) 0.0497(9) Uani 1 1 d . . . . .
O3 O 0.9961(3) 0.57826(15) 1.1994(4) 0.0554(10) Uani 1 1 d D . . . .
H3 H 0.963(4) 0.601(2) 1.171(8) 0.083 Uiso 1 1 d D U . . .
O4 O 0.6588(2) 0.58107(14) 0.8509(4) 0.0476(9) Uani 1 1 d . . . . .
O5 O 0.6196(3) 0.61863(14) 1.0524(4) 0.0518(9) Uani 1 1 d . . . . .
O6 O 0.5045(4) 0.58024(17) 1.1924(5) 0.0709(14) Uani 1 1 d D . . . .
H6 H 0.474(5) 0.576(4) 1.263(7) 0.106 Uiso 1 1 d D U . . .
O7 O 0.7494(2) 0.67451(13) 0.9700(5) 0.0522(10) Uani 1 1 d . . . . .
H7A H 0.790806 0.659137 0.993115 0.078 Uiso 1 1 d R U . . .
H7B H 0.721906 0.660137 1.031014 0.078 Uiso 1 1 d R U . . .
N1 N 0.7439(3) 0.58673(19) 0.5829(5) 0.0471(10) Uani 1 1 d . . . . .
N2 N 1.1522(3) 0.17609(19) -0.1856(6) 0.0523(11) Uani 1 1 d . . . . .
C1 C 0.9412(3) 0.53879(17) 0.9846(5) 0.0347(9) Uani 1 1 d . . . . .
C2 C 0.9972(3) 0.53999(17) 1.0997(5) 0.0375(10) Uani 1 1 d . . . . .
C3 C 0.9452(3) 0.49853(17) 0.8872(5) 0.0358(9) Uani 1 1 d . . . . .
H3A H 0.907436 0.497493 0.809578 0.043 Uiso 1 1 calc R U . . .
C4 C 0.8801(3) 0.58149(17) 0.9637(5) 0.0376(10) Uani 1 1 d . . . . .
C5 C 0.5563(3) 0.53964(17) 0.9823(5) 0.0341(9) Uani 1 1 d . . . . .
C6 C 0.5028(3) 0.54062(18) 1.0962(5) 0.0409(10) Uani 1 1 d . . . . .
C7 C 0.4468(3) 0.50115(18) 1.1133(5) 0.0385(10) Uani 1 1 d . . . . .
H7 H 0.410432 0.502082 1.190982 0.046 Uiso 1 1 calc R U . . .
C8 C 0.6163(3) 0.58274(18) 0.9600(6) 0.0391(10) Uani 1 1 d . . . . .
C15 C 0.7500(4) 0.4163(2) 0.2771(6) 0.0523(13) Uani 1 1 d . . . . .
H15A H 0.799496 0.414490 0.338327 0.063 Uiso 0.561(3) 1 calc R U P A 1
H15B H 0.702644 0.412604 0.340130 0.063 Uiso 0.561(3) 1 calc R U P A 1
H15C H 0.798735 0.412446 0.339479 0.063 Uiso 0.439(3) 1 calc R U P A 2
H15D H 0.700796 0.409218 0.333286 0.063 Uiso 0.439(3) 1 calc R U P A 2
C16 C 0.7445(4) 0.6041(3) 0.4481(7) 0.0586(15) Uani 1 1 d . . . . .
H16 H 0.744942 0.640413 0.433328 0.070 Uiso 1 1 calc R U . . .
C17 C 0.7446(4) 0.5726(3) 0.3303(7) 0.0613(16) Uani 1 1 d . . . . .
H17 H 0.745619 0.587248 0.237342 0.074 Uiso 1 1 calc R U . . .
C18 C 0.7433(4) 0.5194(3) 0.3473(6) 0.0560(14) Uani 1 1 d . . . . .
C19 C 0.7405(4) 0.5010(3) 0.4869(7) 0.0575(14) Uani 1 1 d . . . . .
H19 H 0.738578 0.464951 0.504758 0.069 Uiso 1 1 calc R U . . .
C20 C 0.7406(4) 0.5352(2) 0.5980(6) 0.0519(13) Uani 1 1 d . . . . .
H20 H 0.738280 0.521631 0.691959 0.062 Uiso 1 1 calc R U . . .
C22 C 0.9143(4) 0.3042(3) -0.0530(8) 0.0635(16) Uani 1 1 d . . . . .
H22A H 0.954291 0.332748 -0.047429 0.076 Uiso 0.561(3) 1 calc R U P A 1
H22B H 0.904607 0.294454 -0.153938 0.076 Uiso 0.561(3) 1 calc R U P A 1
H22C H 0.954584 0.332380 -0.041591 0.076 Uiso 0.439(3) 1 calc R U P A 2
H22D H 0.912420 0.293996 -0.154770 0.076 Uiso 0.439(3) 1 calc R U P A 2
C23 C 1.0977(4) 0.1489(3) -0.1109(9) 0.0673(18) Uani 1 1 d . . . . .
H23 H 1.103920 0.112446 -0.107554 0.081 Uiso 1 1 calc R U . . .
C24 C 1.0338(4) 0.1701(3) -0.0393(8) 0.0657(17) Uani 1 1 d . . . . .
H24 H 0.996545 0.148882 0.010395 0.079 Uiso 1 1 calc R U . . .
C25 C 1.0253(4) 0.2223(3) -0.0413(7) 0.0576(14) Uani 1 1 d . . . . .
C26 C 1.0795(4) 0.2512(2) -0.1189(9) 0.0655(18) Uani 1 1 d . . . . .
H26 H 1.074399 0.287747 -0.123919 0.079 Uiso 1 1 calc R U . . .
C27 C 1.1416(4) 0.2262(2) -0.1894(8) 0.0598(15) Uani 1 1 d . . . . .
H27 H 1.178317 0.246368 -0.243322 0.072 Uiso 1 1 calc R U . . .
S3 S 0.55765(19) 0.29558(13) -0.1355(4) 0.0701(7) Uani 0.561(3) 1 d . . P A 1
N3 N 0.3452(7) 0.1875(4) -0.2171(12) 0.0402(19) Uani 0.561(3) 1 d . . P A 1
C9 C 0.751(2) 0.3700(11) 0.176(3) 0.038(3) Uani 0.561(3) 1 d . . P A 1
C10 C 0.8293(8) 0.3642(4) 0.1073(15) 0.0385(17) Uani 0.561(3) 1 d . U P A 1
C11 C 0.836(3) 0.317(2) 0.023(5) 0.051(5) Uani 0.561(3) 1 d . . P A 1
C12 C 0.7594(7) 0.2885(5) -0.0203(12) 0.047(2) Uani 0.561(3) 1 d . . P A 1
C13 C 0.6871(6) 0.3031(5) 0.0381(12) 0.049(2) Uani 0.561(3) 1 d . . P A 1
C14 C 0.6812(9) 0.3467(6) 0.1313(13) 0.043(2) Uani 0.561(3) 1 d . . P A 1
C21 C 0.9038(9) 0.3897(4) 0.1615(15) 0.045(2) Uani 0.561(3) 1 d . U P A 1
H21A H 0.902828 0.426237 0.134703 0.068 Uiso 0.561(3) 1 calc R U P A 1
H21B H 0.951487 0.373018 0.120262 0.068 Uiso 0.561(3) 1 calc R U P A 1
H21C H 0.906488 0.386634 0.265719 0.068 Uiso 0.561(3) 1 calc R U P A 1
C28 C 0.7664(9) 0.2439(5) -0.1227(15) 0.068(3) Uani 0.561(3) 1 d . . P A 1
H28A H 0.772829 0.211638 -0.068850 0.102 Uiso 0.561(3) 1 calc R U P A 1
H28B H 0.813820 0.248993 -0.183230 0.102 Uiso 0.561(3) 1 calc R U P A 1
H28C H 0.717180 0.241915 -0.182631 0.102 Uiso 0.561(3) 1 calc R U P A 1
C29 C 0.6108(6) 0.2651(5) 0.0086(13) 0.055(2) Uani 0.561(3) 1 d . . P A 1
H29A H 0.576159 0.262473 0.093741 0.066 Uiso 0.561(3) 1 calc R U P A 1
H29B H 0.629341 0.230148 -0.018491 0.066 Uiso 0.561(3) 1 calc R U P A 1
C30 C 0.4028(7) 0.1731(5) -0.1308(14) 0.054(2) Uani 0.561(3) 1 d . . P A 1
H30 H 0.400326 0.139669 -0.089667 0.065 Uiso 0.561(3) 1 calc R U P A 1
C31 C 0.4699(7) 0.2055(5) -0.0950(14) 0.057(2) Uani 0.561(3) 1 d . . P A 1
H31 H 0.511103 0.194439 -0.029855 0.068 Uiso 0.561(3) 1 calc R U P A 1
C32 C 0.4731(7) 0.2531(4) -0.1573(12) 0.0483(18) Uani 0.561(3) 1 d . . P A 1
C33 C 0.4130(6) 0.2695(4) -0.2486(13) 0.053(2) Uani 0.561(3) 1 d . . P A 1
H33 H 0.414936 0.303067 -0.289568 0.063 Uiso 0.561(3) 1 calc R U P A 1
C34 C 0.3495(5) 0.2366(4) -0.2802(12) 0.0451(17) Uani 0.561(3) 1 d . . P A 1
H34 H 0.308145 0.247218 -0.345570 0.054 Uiso 0.561(3) 1 calc R U P A 1
C35 C 0.5990(12) 0.3640(7) 0.183(2) 0.059(4) Uani 0.561(3) 1 d . . P A 1
H35A H 0.594689 0.356744 0.284957 0.089 Uiso 0.561(3) 1 calc R U P A 1
H35B H 0.556225 0.345186 0.130416 0.089 Uiso 0.561(3) 1 calc R U P A 1
H35C H 0.592593 0.401115 0.166106 0.089 Uiso 0.561(3) 1 calc R U P A 1
S3' S 0.5804(3) 0.24653(18) 0.0238(5) 0.0701(7) Uani 0.439(3) 1 d . . P A 2
N3' N 0.3561(10) 0.1725(6) -0.1722(16) 0.0402(19) Uani 0.439(3) 1 d . . P A 2
C9' C 0.754(3) 0.3815(15) 0.150(5) 0.038(3) Uani 0.439(3) 1 d . . P A 2
C10' C 0.8286(11) 0.3514(6) 0.1196(19) 0.0385(17) Uani 0.439(3) 1 d . . P A 2
C11' C 0.825(4) 0.324(3) -0.005(6) 0.051(5) Uani 0.439(3) 1 d . . P A 2
C12' C 0.7581(9) 0.3097(6) -0.0695(16) 0.047(2) Uani 0.439(3) 1 d . . P A 2
C13' C 0.6833(7) 0.3274(6) -0.0159(15) 0.049(2) Uani 0.439(3) 1 d . . P A 2
C14' C 0.6821(12) 0.3617(8) 0.0906(18) 0.043(2) Uani 0.439(3) 1 d . . P A 2
C21' C 0.9077(12) 0.3742(6) 0.183(2) 0.045(2) Uani 0.439(3) 1 d . . P A 2
H21D H 0.953975 0.362737 0.126481 0.068 Uiso 0.439(3) 1 calc R U P A 2
H21E H 0.914809 0.362478 0.281749 0.068 Uiso 0.439(3) 1 calc R U P A 2
H21F H 0.904631 0.412026 0.181002 0.068 Uiso 0.439(3) 1 calc R U P A 2
C28' C 0.7606(12) 0.2688(7) -0.192(2) 0.068(3) Uani 0.439(3) 1 d . . P A 2
H28D H 0.794193 0.281894 -0.269736 0.102 Uiso 0.439(3) 1 calc R U P A 2
H28E H 0.705332 0.262375 -0.228141 0.102 Uiso 0.439(3) 1 calc R U P A 2
H28F H 0.784004 0.236553 -0.155360 0.102 Uiso 0.439(3) 1 calc R U P A 2
C29' C 0.6046(7) 0.3052(6) -0.0734(16) 0.055(2) Uani 0.439(3) 1 d . . P A 2
H29C H 0.609830 0.297328 -0.176166 0.066 Uiso 0.439(3) 1 calc R U P A 2
H29D H 0.560276 0.330706 -0.062424 0.066 Uiso 0.439(3) 1 calc R U P A 2
C30' C 0.4111(9) 0.1475(6) -0.0980(18) 0.054(2) Uani 0.439(3) 1 d . . P A 2
H30' H 0.404455 0.111351 -0.085231 0.065 Uiso 0.439(3) 1 calc R U P A 2
C31' C 0.4764(7) 0.1702(5) -0.0392(16) 0.057(2) Uani 0.439(3) 1 d . . P A 2
H31' H 0.513551 0.149830 0.015194 0.068 Uiso 0.439(3) 1 calc R U P A 2
C32' C 0.4919(8) 0.2230(6) -0.0550(16) 0.0483(18) Uani 0.439(3) 1 d . . P A 2
C33' C 0.4356(9) 0.2489(6) -0.1416(18) 0.053(2) Uani 0.439(3) 1 d . . P A 2
H33' H 0.442410 0.284724 -0.160061 0.063 Uiso 0.439(3) 1 calc R U P A 2
C34' C 0.3715(7) 0.2234(5) -0.1992(15) 0.0451(17) Uani 0.439(3) 1 d . . P A 2
H34' H 0.335586 0.241701 -0.261355 0.054 Uiso 0.439(3) 1 calc R U P A 2
C35' C 0.6054(16) 0.3835(9) 0.154(3) 0.059(4) Uani 0.439(3) 1 d . . P A 2
H35D H 0.602454 0.420668 0.134531 0.089 Uiso 0.439(3) 1 calc R U P A 2
H35E H 0.606221 0.377790 0.257418 0.089 Uiso 0.439(3) 1 calc R U P A 2
H35F H 0.557944 0.366288 0.111374 0.089 Uiso 0.439(3) 1 calc R U P A 2
O1S O 0.1940(12) 0.6168(9) 0.327(2) 0.316(10) Uani 1 1 d D U . . .
H1S H 0.183301 0.596253 0.393598 0.474 Uiso 1 1 d R U . . .
C1S C 0.2740(10) 0.6087(10) 0.2811(19) 0.206(8) Uani 1 1 d D U . . .
H1S1 H 0.284801 0.633220 0.202506 0.248 Uiso 1 1 calc R U . . .
H1S2 H 0.277320 0.573422 0.240874 0.248 Uiso 1 1 calc R U . . .
C2S C 0.3400(10) 0.6145(8) 0.3902(18) 0.210(8) Uani 1 1 d D U . . .
H2S1 H 0.320731 0.635925 0.468895 0.315 Uiso 1 1 calc R U . . .
H2S2 H 0.387284 0.630901 0.346858 0.315 Uiso 1 1 calc DR U . . .
H2S3 H 0.355483 0.580334 0.426800 0.315 Uiso 1 1 calc R U . . .
O2S O 0.4659(9) 0.5830(5) 0.4662(12) 0.109(5) Uani 0.5 1 d D U P B -1
H2S H 0.485248 0.577660 0.385087 0.163 Uiso 0.5 1 d DR U P B -1
C3S C 0.4914(13) 0.5439(6) 0.5591(17) 0.093(5) Uani 0.5 1 d D U P B -1
H3S1 H 0.446816 0.536492 0.626001 0.112 Uiso 0.5 1 calc R U P B -1
H3S2 H 0.538271 0.556717 0.616227 0.112 Uiso 0.5 1 calc R U P B -1
C4S C 0.515(2) 0.4946(10) 0.489(4) 0.091(7) Uani 0.5 1 d D U P B -1
H4S1 H 0.466613 0.476990 0.452003 0.136 Uiso 0.5 1 calc R U P B -1
H4S2 H 0.543214 0.472310 0.558468 0.136 Uiso 0.5 1 calc R U P B -1
H4S3 H 0.551860 0.502076 0.409835 0.136 Uiso 0.5 1 calc R U P B -1
O3S O 0.9333(7) 0.4390(4) 0.5325(12) 0.079(3) Uani 0.5 1 d D U P C -1
H3S H 0.970026 0.429286 0.589625 0.118 Uiso 0.5 1 d R U P C -1
C5S C 0.951(2) 0.4892(9) 0.485(5) 0.074(4) Uani 0.5 1 d D U P C -1
H5S1 H 0.912086 0.513620 0.529122 0.089 Uiso 0.5 1 calc R U P C -1
H5S2 H 0.942057 0.490725 0.380374 0.089 Uiso 0.5 1 calc R U P C -1
C6S C 1.035(2) 0.5056(11) 0.520(5) 0.074(4) Uani 0.5 1 d D U P C -1
H6S1 H 1.056973 0.483749 0.596215 0.111 Uiso 0.5 1 calc R U P C -1
H6S2 H 1.034382 0.541713 0.551577 0.111 Uiso 0.5 1 calc R U P C -1
H6S3 H 1.068294 0.502391 0.434944 0.111 Uiso 0.5 1 calc R U P C -1

loop_
_atom_site_aniso_label
_atom_site_aniso_U_11
_atom_site_aniso_U_22
_atom_site_aniso_U_33
_atom_site_aniso_U_23
_atom_site_aniso_U_13
_atom_site_aniso_U_12
Zn1 0.0305(3) 0.0334(3) 0.0598(4) 0.0116(2) 0.0012(2) 0.0038(2)
S1 0.0838(12) 0.0825(12) 0.0432(8) 0.0008(8) -0.0004(8) 0.0132(9)
S2 0.0787(13) 0.0943(15) 0.1025(16) 0.0197(12) 0.0521(12) 0.0237(11)
O1 0.0441(19) 0.0342(17) 0.055(2) 0.0030(15) -0.0106(16) 0.0103(14)
O2 0.051(2) 0.0351(17) 0.063(2) -0.0059(16) -0.0091(18) 0.0113(15)
O3 0.069(3) 0.042(2) 0.055(2) -0.0120(17) -0.019(2) 0.0148(18)
O4 0.045(2) 0.0401(18) 0.057(2) 0.0039(16) 0.0071(17) -0.0089(15)
O5 0.057(2) 0.0384(18) 0.060(2) -0.0069(17) 0.0047(18) -0.0123(16)
O6 0.110(4) 0.045(2) 0.059(3) -0.020(2) 0.034(3) -0.019(2)
O7 0.0401(19) 0.0306(17) 0.086(3) -0.0004(17) 0.0037(18) 0.0010(14)
N1 0.040(2) 0.055(3) 0.046(2) 0.012(2) 0.0021(18) 0.0028(19)
N2 0.034(2) 0.049(3) 0.073(3) -0.019(2) 0.000(2) -0.0050(18)
C1 0.033(2) 0.028(2) 0.043(2) 0.0063(17) -0.0037(18) -0.0004(16)
C2 0.040(2) 0.0252(19) 0.047(3) 0.0003(18) -0.006(2) 0.0035(17)
C3 0.034(2) 0.034(2) 0.039(2) 0.0053(18) -0.0065(18) -0.0002(17)
C4 0.037(2) 0.029(2) 0.048(3) 0.0054(19) 0.0006(19) 0.0024(17)
C5 0.033(2) 0.029(2) 0.041(2) 0.0039(17) -0.0036(17) -0.0002(16)
C6 0.051(3) 0.031(2) 0.042(2) -0.0025(19) 0.002(2) 0.000(2)
C7 0.036(2) 0.035(2) 0.045(3) 0.0015(19) 0.0098(19) 0.0006(18)
C8 0.035(2) 0.032(2) 0.051(3) 0.007(2) 0.000(2) -0.0022(18)
C15 0.051(3) 0.059(3) 0.047(3) -0.003(3) 0.001(2) 0.003(3)
C16 0.056(3) 0.060(4) 0.060(4) 0.021(3) 0.000(3) 0.008(3)
C17 0.056(3) 0.076(4) 0.051(3) 0.020(3) 0.000(3) 0.007(3)
C18 0.046(3) 0.075(4) 0.047(3) 0.007(3) 0.002(2) 0.004(3)
C19 0.067(4) 0.055(3) 0.051(3) 0.004(3) -0.001(3) -0.005(3)
C20 0.056(3) 0.054(3) 0.046(3) 0.008(2) 0.001(2) -0.001(3)
C22 0.049(3) 0.065(4) 0.077(4) 0.004(3) -0.007(3) -0.009(3)
C23 0.041(3) 0.056(3) 0.105(5) -0.009(4) 0.014(3) -0.011(3)
C24 0.047(3) 0.061(4) 0.090(5) 0.004(3) 0.019(3) -0.008(3)
C25 0.040(3) 0.064(4) 0.069(4) 0.001(3) 0.006(3) 0.000(3)
C26 0.058(4) 0.041(3) 0.097(5) -0.002(3) 0.025(3) -0.002(3)
C27 0.041(3) 0.051(3) 0.088(5) -0.004(3) 0.012(3) -0.002(2)
S3 0.0516(12) 0.0690(15) 0.0887(17) 0.0180(13) -0.0320(12) -0.0214(11)
N3 0.028(4) 0.042(6) 0.050(7) -0.001(4) -0.003(4) -0.001(4)
C9 0.033(4) 0.049(13) 0.034(11) 0.012(6) 0.001(6) -0.007(8)
C10 0.0359(19) 0.039(3) 0.041(2) 0.002(2) -0.0005(15) 0.000(2)
C11 0.024(11) 0.077(15) 0.050(16) -0.007(11) -0.016(8) 0.006(8)
C12 0.041(3) 0.054(7) 0.047(6) 0.000(4) -0.004(4) -0.005(5)
C13 0.028(3) 0.067(7) 0.050(6) 0.005(4) -0.009(3) -0.010(4)
C14 0.032(3) 0.071(9) 0.027(7) 0.011(4) -0.001(5) -0.002(5)
C21 0.036(2) 0.048(4) 0.051(4) 0.003(3) -0.001(3) -0.004(3)
C28 0.072(6) 0.061(7) 0.070(8) -0.014(5) -0.003(6) -0.008(6)
C29 0.035(4) 0.064(5) 0.065(5) 0.013(4) -0.015(4) -0.003(4)
C30 0.040(4) 0.046(6) 0.076(6) 0.011(5) -0.006(4) -0.005(5)
C31 0.040(4) 0.054(5) 0.076(6) 0.016(4) -0.013(4) -0.003(4)
C32 0.039(4) 0.051(5) 0.055(4) -0.004(3) -0.007(4) -0.006(4)
C33 0.038(4) 0.046(4) 0.074(5) 0.000(4) -0.013(4) -0.006(3)
C34 0.031(4) 0.039(4) 0.065(5) -0.005(4) -0.012(3) -0.002(3)
C35 0.029(4) 0.083(13) 0.066(9) 0.002(8) 0.007(5) -0.011(7)
S3' 0.0516(12) 0.0690(15) 0.0887(17) 0.0180(13) -0.0320(12) -0.0214(11)
N3' 0.028(4) 0.042(6) 0.050(7) -0.001(4) -0.003(4) -0.001(4)
C9' 0.033(4) 0.049(13) 0.034(11) 0.012(6) 0.001(6) -0.007(8)
C10' 0.0359(19) 0.039(3) 0.041(2) 0.002(2) -0.0005(15) 0.000(2)
C11' 0.024(11) 0.077(15) 0.050(16) -0.007(11) -0.016(8) 0.006(8)
C12' 0.041(3) 0.054(7) 0.047(6) 0.000(4) -0.004(4) -0.005(5)
C13' 0.028(3) 0.067(7) 0.050(6) 0.005(4) -0.009(3) -0.010(4)
C14' 0.032(3) 0.071(9) 0.027(7) 0.011(4) -0.001(5) -0.002(5)
C21' 0.036(2) 0.048(4) 0.051(4) 0.003(3) -0.001(3) -0.004(3)
C28' 0.072(6) 0.061(7) 0.070(8) -0.014(5) -0.003(6) -0.008(6)
C29' 0.035(4) 0.064(5) 0.065(5) 0.013(4) -0.015(4) -0.003(4)
C30' 0.040(4) 0.046(6) 0.076(6) 0.011(5) -0.006(4) -0.005(5)
C31' 0.040(4) 0.054(5) 0.076(6) 0.016(4) -0.013(4) -0.003(4)
C32' 0.039(4) 0.051(5) 0.055(4) -0.004(3) -0.007(4) -0.006(4)
C33' 0.038(4) 0.046(4) 0.074(5) 0.000(4) -0.013(4) -0.006(3)
C34' 0.031(4) 0.039(4) 0.065(5) -0.005(4) -0.012(3) -0.002(3)
C35' 0.029(4) 0.083(13) 0.066(9) 0.002(8) 0.007(5) -0.011(7)
O1S 0.323(17) 0.326(17) 0.297(16) 0.080(14) -0.056(14) 0.033(15)
C1S 0.205(11) 0.212(11) 0.202(11) 0.056(9) 0.013(9) 0.020(9)
C2S 0.189(13) 0.249(15) 0.190(13) 0.109(12) -0.018(11) -0.090(12)
O2S 0.130(10) 0.133(10) 0.064(6) 0.003(6) 0.011(6) 0.068(8)
C3S 0.097(9) 0.102(9) 0.081(8) -0.001(7) 0.000(7) 0.005(8)
C4S 0.14(2) 0.075(12) 0.061(11) 0.002(9) -0.014(12) 0.010(12)
O3S 0.084(7) 0.076(6) 0.076(6) -0.007(5) -0.010(5) -0.023(5)
C5S 0.070(10) 0.080(5) 0.072(5) 0.006(5) -0.002(7) -0.007(5)
C6S 0.070(10) 0.080(5) 0.072(5) 0.006(5) -0.002(7) -0.007(5)

loop_
_atom_type_symbol
_atom_type_description
_atom_type_scat_dispersion_real
_atom_type_scat_dispersion_imag
_atom_type_scat_source
C C 0.0033 0.0016 'International Tables Vol C Tables 4.2.6.8 and 6.1.1.4'
H H 0.0000 0.0000 'International Tables Vol C Tables 4.2.6.8 and 6.1.1.4'
N N 0.0061 0.0033 'International Tables Vol C Tables 4.2.6.8 and 6.1.1.4'
O O 0.0106 0.0060 'International Tables Vol C Tables 4.2.6.8 and 6.1.1.4'
S S 0.1246 0.1234 'International Tables Vol C Tables 4.2.6.8 and 6.1.1.4'
Zn Zn 0.2839 1.4301 'International Tables Vol C Tables 4.2.6.8 and 6.1.1.4'

loop_
_geom_angle_atom_site_label_1
_geom_angle_atom_site_label_2
_geom_angle_atom_site_label_3
_geom_angle
_geom_angle_site_symmetry_1
_geom_angle_site_symmetry_3
_geom_angle_publ_flag
O4 Zn1 O1 87.05(15) . . ?
O4 Zn1 O7 91.94(15) . . ?
O1 Zn1 O7 91.61(15) . . ?
O4 Zn1 N1 85.86(16) . . ?
O1 Zn1 N1 87.26(16) . . ?
O7 Zn1 N1 177.57(16) . . ?
O4 Zn1 N3 90.6(3) . 2_655 ?
O1 Zn1 N3 173.9(3) . 2_655 ?
O7 Zn1 N3 82.8(3) . 2_655 ?
N1 Zn1 N3 98.2(3) . 2_655 ?
O4 Zn1 N2 172.38(17) . 2_755 ?
O1 Zn1 N2 87.42(16) . 2_755 ?
O7 Zn1 N2 93.46(18) . 2_755 ?
N1 Zn1 N2 88.64(19) . 2_755 ?
N3 Zn1 N2 95.4(3) 2_655 2_755 ?
O4 Zn1 N3' 84.8(4) . 2_655 ?
O1 Zn1 N3' 167.9(3) . 2_655 ?
O7 Zn1 N3' 97.6(4) . 2_655 ?
N1 Zn1 N3' 83.2(4) . 2_655 ?
N3 Zn1 N3' 15.7(3) 2_655 2_655 ?
N2 Zn1 N3' 99.8(4) 2_755 2_655 ?
C18 S1 C15 101.3(3) . . ?
C25 S2 C22 102.9(3) . . ?
C4 O1 Zn1 130.6(3) . . ?
C8 O4 Zn1 131.0(3) . . ?
C16 N1 C20 115.7(5) . . ?
C16 N1 Zn1 127.1(4) . . ?
C20 N1 Zn1 117.2(4) . . ?
C27 N2 C23 116.3(5) . . ?
C27 N2 Zn1 127.4(4) . 2_745 ?
C23 N2 Zn1 116.2(4) . 2_745 ?
C3 C1 C2 118.9(4) . . ?
C3 C1 C4 120.3(4) . . ?
C2 C1 C4 120.8(4) . . ?
O3 C2 C3 118.8(4) . 3_767 ?
O3 C2 C1 121.7(4) . . ?
C3 C2 C1 119.5(4) 3_767 . ?
C2 C3 C1 121.6(4) 3_767 . ?
O1 C4 O2 125.1(4) . . ?
O1 C4 C1 117.3(4) . . ?
O2 C4 C1 117.6(4) . . ?
C7 C5 C6 119.4(4) 3_667 . ?
C7 C5 C8 119.6(4) 3_667 . ?
C6 C5 C8 121.0(4) . . ?
O6 C6 C7 119.0(5) . . ?
O6 C6 C5 120.8(5) . . ?
C7 C6 C5 120.2(4) . . ?
C5 C7 C6 120.4(4) 3_667 . ?
O4 C8 O5 124.4(4) . . ?
O4 C8 C5 117.7(4) . . ?
O5 C8 C5 118.0(4) . . ?
C9' C15 S1 102.7(10) . . ?
C9 C15 S1 117.1(7) . . ?
N1 C16 C17 124.0(6) . . ?
C16 C17 C18 119.8(6) . . ?
C17 C18 C19 116.6(6) . . ?
C17 C18 S1 119.0(5) . . ?
C19 C18 S1 124.4(5) . . ?
C20 C19 C18 119.7(6) . . ?
N1 C20 C19 124.3(5) . . ?
C11 C22 S2 98.0(15) . . ?
C11' C22 S2 110(2) . . ?
N2 C23 C24 124.6(6) . . ?
C25 C24 C23 118.1(6) . . ?
C24 C25 C26 118.7(6) . . ?
C24 C25 S2 117.7(5) . . ?
C26 C25 S2 123.6(5) . . ?
C25 C26 C27 118.9(6) . . ?
N2 C27 C26 123.4(6) . . ?
C32 S3 C29 100.8(6) . . ?
C30 N3 C34 118.8(10) . . ?
C30 N3 Zn1 118.5(8) . 2_645 ?
C34 N3 Zn1 122.4(7) . 2_645 ?
C14 C9 C10 125(3) . . ?
C14 C9 C15 122(3) . . ?
C10 C9 C15 112(2) . . ?
C11 C10 C9 113(3) . . ?
C11 C10 C21 120(2) . . ?
C9 C10 C21 122.7(18) . . ?
C10 C11 C12 119(3) . . ?
C10 C11 C22 121(4) . . ?
C12 C11 C22 118(4) . . ?
C13 C12 C28 122.8(10) . . ?
C13 C12 C11 119(2) . . ?
C28 C12 C11 119(2) . . ?
C12 C13 C14 121.9(10) . . ?
C12 C13 C29 116.2(10) . . ?
C14 C13 C29 121.7(10) . . ?
C9 C14 C13 118(2) . . ?
C9 C14 C35 122(2) . . ?
C13 C14 C35 119.8(13) . . ?
C13 C29 S3 103.4(8) . . ?
N3 C30 C31 122.6(11) . . ?
C32 C31 C30 117.8(10) . . ?
C31 C32 C33 121.1(10) . . ?
C31 C32 S3 122.9(9) . . ?
C33 C32 S3 115.8(8) . . ?
C32 C33 C34 118.8(10) . . ?
C33 C34 N3 120.9(9) . . ?
C32' S3' C29' 105.6(7) . . ?
C30' N3' C34' 116.6(14) . . ?
C14' C9' C10' 115(4) . . ?
C14' C9' C15 119(4) . . ?
C10' C9' C15 121(3) . . ?
C11' C10' C9' 114(3) . . ?
C11' C10' C21' 124(3) . . ?
C9' C10' C21' 115(2) . . ?
C12' C11' C10' 125(5) . . ?
C12' C11' C22 122(5) . . ?
C10' C11' C22 112(3) . . ?
C11' C12' C13' 118(3) . . ?
C11' C12' C28' 120(3) . . ?
C13' C12' C28' 120.9(13) . . ?
C14' C13' C12' 120.2(14) . . ?
C14' C13' C29' 119.8(14) . . ?
C12' C13' C29' 119.9(13) . . ?
C13' C14' C9' 121(3) . . ?
C13' C14' C35' 124.3(19) . . ?
C9' C14' C35' 114(3) . . ?
C13' C29' S3' 109.4(9) . . ?
N3' C30' C31' 123.2(15) . . ?
C30' C31' C32' 122.2(12) . . ?
C33' C32' C31' 114.3(12) . . ?
C33' C32' S3' 128.6(12) . . ?
C31' C32' S3' 116.9(10) . . ?
C34' C33' C32' 120.3(14) . . ?
C33' C34' N3' 122.9(13) . . ?
O1S C1S C2S 116.8(18) . . ?
O2S C3S C4S 115.1(19) . . ?
O3S C5S C6S 113.0(19) . . ?

loop_
_geom_bond_atom_site_label_1
_geom_bond_atom_site_label_2
_geom_bond_distance
_geom_bond_site_symmetry_2
_geom_bond_publ_flag
Zn1 O4 2.104(4) . ?
Zn1 O1 2.116(3) . ?
Zn1 O7 2.131(4) . ?
Zn1 N1 2.151(5) . ?
Zn1 N3 2.155(12) 2_655 ?
Zn1 N2 2.179(5) 2_755 ?
Zn1 N3' 2.208(16) 2_655 ?
S1 C18 1.741(7) . ?
S1 C15 1.819(7) . ?
S2 C25 1.764(6) . ?
S2 C22 1.815(7) . ?
O1 C4 1.252(6) . ?
O2 C4 1.262(6) . ?
O3 C2 1.362(6) . ?
O4 C8 1.248(6) . ?
O5 C8 1.271(6) . ?
O6 C6 1.366(6) . ?
N1 C16 1.341(7) . ?
N1 C20 1.343(8) . ?
N2 C27 1.309(8) . ?
N2 C23 1.345(8) . ?
C1 C3 1.388(7) . ?
C1 C2 1.409(7) . ?
C1 C4 1.506(6) . ?
C2 C3 1.379(6) 3_767 ?
C5 C7 1.385(7) 3_667 ?
C5 C6 1.394(7) . ?
C5 C8 1.506(6) . ?
C6 C7 1.387(7) . ?
C15 C9' 1.50(5) . ?
C15 C9 1.53(4) . ?
C16 C17 1.373(10) . ?
C17 C18 1.388(10) . ?
C18 C19 1.393(8) . ?
C19 C20 1.366(9) . ?
C22 C11 1.52(5) . ?
C22 C11' 1.63(6) . ?
C23 C24 1.370(9) . ?
C24 C25 1.361(10) . ?
C25 C26 1.380(9) . ?
C26 C27 1.386(9) . ?
S3 C32 1.782(11) . ?
S3 C29 1.782(10) . ?
N3 C30 1.292(14) . ?
N3 C34 1.405(13) . ?
C9 C14 1.35(4) . ?
C9 C10 1.46(4) . ?
C10 C11 1.45(6) . ?
C10 C21 1.47(2) . ?
C11 C12 1.51(5) . ?
C12 C13 1.370(16) . ?
C12 C28 1.508(17) . ?
C13 C14 1.43(2) . ?
C13 C29 1.615(15) . ?
C14 C35 1.51(3) . ?
C30 C31 1.423(16) . ?
C31 C32 1.364(16) . ?
C32 C33 1.367(15) . ?
C33 C34 1.377(13) . ?
S3' C32' 1.733(14) . ?
S3' C29' 1.818(14) . ?
N3' C30' 1.306(19) . ?
N3' C34' 1.367(19) . ?
C9' C14' 1.40(5) . ?
C9' C10' 1.48(5) . ?
C10' C11' 1.36(7) . ?
C10' C21' 1.54(3) . ?
C11' C12' 1.31(6) . ?
C12' C13' 1.41(2) . ?
C12' C28' 1.56(2) . ?
C13' C14' 1.34(3) . ?
C13' C29' 1.509(17) . ?
C14' C35' 1.51(4) . ?
C30' C31' 1.336(19) . ?
C31' C32' 1.40(2) . ?
C32' C33' 1.40(2) . ?
C33' C34' 1.349(17) . ?
O1S C1S 1.408(10) . ?
C1S C2S 1.488(10) . ?
O2S C3S 1.396(9) . ?
C3S C4S 1.492(10) . ?
O3S C5S 1.403(10) . ?
C5S C6S 1.479(9) . ?
